data_4321574
loop_
_publ_author_name
'Rong-Min Yu'
'Shao-Fang Lu'
'Jian-Quan Huang'
'Xiao-Ying Huang'
'Qiang-Jin Wu'
'Da-Xu Wu'

_publ_section_title
;
 Synthesis and Characterization of Three Tetranuclear Clusters Containing
 a [Mo3OS3Sn]6+ Cubane-like Core
;
_journal_name_full 'Inorganic Chemistry'
_journal_page_first 5348
_journal_page_last 5353
_journal_paper_doi 10.1021/ic990750d
_journal_volume 39
_journal_year 2000
_chemical_compound_source
;
The compound Mo~3~(SnCl~3~)OS~3~(S~2~P(OC~2~H~5~)~3~(C~5~H~5~N)~3~ was
synthesized from the reaction of molybdenum cluster
Mo~3~OS~3~(S~2~P(OC~2~H~5~)~4~H~2~O with SnCl~2~(H~2~O)~2~,
(C~6~H~5~)~3~PNP(C~6~H~5~)~3~Cl and pyridine.
;
_chemical_formula_moiety 'C27 H45 Cl3 Mo3 N3 O7 P3 S9 Sn'
_chemical_formula_structural Mo3OS3(SnCl3)(S2P(OC2H5)2)3(C5H5N)3
_chemical_formula_sum 'C27 H45 Cl3 Mo3 N3 O7 P3 S9 Sn'
_chemical_formula_weight 1417.97
_chemical_name_systematic
; 
 ? 
;
_space_group_IT_number 2
_symmetry_cell_setting triclinic
_symmetry_space_group_name_Hall '-P 1'
_symmetry_space_group_name_H-M 'P -1'
_atom_sites_solution_hydrogens geom
_atom_sites_solution_primary direct
_atom_sites_solution_secondary difmap
_audit_creation_method SHELXL
_cell_angle_alpha 84.0540(10)
_cell_angle_beta 87.0950(10)
_cell_angle_gamma 84.5170(10)
_cell_formula_units_Z 2
_cell_length_a 10.7423(2)
_cell_length_b 14.03570(10)
_cell_length_c 16.9346(2)
_cell_measurement_reflns_used 7403
_cell_measurement_temperature 293(2)
_cell_measurement_theta_max 23.29
_cell_measurement_theta_min 2
_cell_volume 2525.82(6)
_computing_cell_refinement 'Siemens SMART & SAINT'
_computing_data_collection 'Siemens SMART'
_computing_data_reduction 'Siemens SHELXTL'
_computing_molecular_graphics 'Siemens SHELXTL'
_computing_publication_material 'Siemens SHELXTL'
_computing_structure_refinement 'SHELXL-93 (Sheldrick, 1993)'
_computing_structure_solution 'SHELXS-86 (Sheldrick, 1990)'
_diffrn_ambient_temperature 293(2)
_diffrn_measurement_device 'Siemens SMART CCD'
_diffrn_measurement_method '\w scans'
_diffrn_radiation_monochromator graphite
_diffrn_radiation_source 'fine-focus sealed tube'
_diffrn_radiation_type MoK\a
_diffrn_radiation_wavelength 0.71073
_diffrn_reflns_av_R_equivalents 0.0203
_diffrn_reflns_av_sigmaI/netI 0.0412
_diffrn_reflns_limit_h_max 11
_diffrn_reflns_limit_h_min -11
_diffrn_reflns_limit_k_max 15
_diffrn_reflns_limit_k_min -13
_diffrn_reflns_limit_l_max 18
_diffrn_reflns_limit_l_min -14
_diffrn_reflns_number 10270
_diffrn_reflns_theta_max 23.26
_diffrn_reflns_theta_min 1.46
_diffrn_standards_decay_% 0
_diffrn_standards_interval_count none
_diffrn_standards_interval_time none
_diffrn_standards_number none
_exptl_absorpt_coefficient_mu 1.883
_exptl_absorpt_correction_T_max 1.00
_exptl_absorpt_correction_T_min .716
_exptl_absorpt_correction_type SADABS
_exptl_crystal_colour black
_exptl_crystal_density_diffrn 1.864
_exptl_crystal_description Prism
_exptl_crystal_F_000 1400
_exptl_crystal_size_max 0.34
_exptl_crystal_size_mid 0.22
_exptl_crystal_size_min 0.08
_refine_diff_density_max 0.934
_refine_diff_density_min -0.679
_refine_diff_density_rms 0.093
_refine_ls_extinction_coef none
_refine_ls_extinction_method none
_refine_ls_goodness_of_fit_all 1.040
_refine_ls_goodness_of_fit_obs 1.052
_refine_ls_hydrogen_treatment constr
_refine_ls_matrix_type full
_refine_ls_number_parameters 505
_refine_ls_number_reflns 6916
_refine_ls_number_restraints 0
_refine_ls_restrained_S_all 1.040
_refine_ls_restrained_S_obs 1.052
_refine_ls_R_factor_all 0.0520
_refine_ls_R_factor_obs 0.0377
_refine_ls_shift/esd_max -0.001
_refine_ls_shift/esd_mean 0.000
_refine_ls_structure_factor_coef Fsqd
_refine_ls_weighting_details 'w=1/[\s^2^(Fo^2^)+(0.0466P)^2^+5.0408P] where P=(Fo^2^+2Fc^2^)/3'
_refine_ls_weighting_scheme calc
_refine_ls_wR_factor_all 0.1034
_refine_ls_wR_factor_obs 0.0932
_reflns_number_observed 5584
_reflns_number_total 6916
_reflns_observed_criterion >2sigma(I)
_cod_data_source_file ic990750d_1.cif
_cod_data_source_block Mo3(SnCl3)OS3(dtp)3(py)3
_cod_depositor_comments
;
The following automatic conversions were performed:

'_refine_ls_weighting_scheme' value 'calc
w=1/[\s^2^(Fo^2^)+(0.0466P)^2^+5.0408P] where P=(Fo^2^+2Fc^2^)/3' was
changed to 'calc'. New tag '_refine_ls_weighting_details' was
created. The value of the new tag was set to
'w=1/[\s^2^(Fo^2^)+(0.0466P)^2^+5.0408P] where P=(Fo^2^+2Fc^2^)/3'.

Automatic conversion script
Id: cif_fix_values 3143 2015-03-26 13:38:13Z robertas 

2020-11-03
Z value and formula fixed to values more according to usual
chemical conventions.                 miguel
;
_cod_original_formula_sum 'C54 H90 Cl6 Mo6 N6 O14 P6 S18 Sn2'
_cod_original_formula_weight 2835.94
_cod_original_formula_moiety 'C54 H90 Cl6 Mo6 N6 O14 P6 S18 Sn2'
_cod_original_formula_units_Z 1
_cod_database_code 4321574

loop_
_symmetry_equiv_pos_as_xyz
'x, y, z'
'-x, -y, -z'

loop_
_atom_site_aniso_label
_atom_site_aniso_U_11
_atom_site_aniso_U_22
_atom_site_aniso_U_33
_atom_site_aniso_U_23
_atom_site_aniso_U_13
_atom_site_aniso_U_12
Sn 0.0394(3) 0.0647(3) 0.0536(3) -0.0074(2) -0.0053(2) -0.0030(2)
Mo1 0.0398(3) 0.0418(3) 0.0468(3) 0.0001(2) -0.0035(2) 0.0014(2)
Mo2 0.0366(3) 0.0573(4) 0.0399(3) -0.0016(2) -0.0067(2) 0.0049(2)
Mo3 0.0352(3) 0.0421(3) 0.0416(3) -0.0021(2) -0.0094(2) 0.0021(2)
Cl1 0.0621(12) 0.117(2) 0.0658(12) -0.0219(11) 0.0106(9) -0.0020(11)
Cl2 0.0578(11) 0.103(2) 0.0936(15) 0.0056(12) -0.0298(11) 0.0109(11)
Cl3 0.090(2) 0.114(2) 0.092(2) -0.0401(13) 0.0180(12) -0.0504(14)
S1 0.0449(9) 0.0583(10) 0.0525(10) 0.0058(8) -0.0016(7) -0.0013(8)
S2 0.0421(8) 0.0510(9) 0.0464(9) -0.0050(7) -0.0094(7) -0.0030(7)
S3 0.0397(8) 0.0555(10) 0.0505(9) -0.0090(7) -0.0082(7) 0.0059(7)
S11 0.0718(12) 0.0509(11) 0.0859(14) -0.0095(9) -0.0007(10) -0.0129(9)
S12 0.0659(11) 0.0511(10) 0.0636(11) -0.0060(8) 0.0112(9) -0.0005(8)
S21 0.0509(11) 0.115(2) 0.0482(10) -0.0086(10) 0.0022(8) 0.0073(10)
S22 0.0582(11) 0.0881(14) 0.0530(11) 0.0077(9) -0.0126(9) 0.0186(10)
S31 0.0469(9) 0.0540(10) 0.0661(11) 0.0065(8) -0.0195(8) 0.0038(8)
S32 0.0522(9) 0.0484(10) 0.0590(10) -0.0059(8) -0.0183(8) -0.0038(7)
P1 0.0762(13) 0.0507(11) 0.0773(14) -0.0140(9) -0.0035(11) 0.0024(10)
P2 0.083(2) 0.112(2) 0.0446(11) 0.0019(11) -0.0079(10) 0.0225(13)
P3 0.0587(11) 0.0438(10) 0.0581(11) -0.0023(8) -0.0135(9) 0.0023(8)
O 0.037(2) 0.045(2) 0.043(2) 0.000(2) -0.007(2) 0.005(2)
O11 0.091(5) 0.051(4) 0.210(8) -0.021(4) -0.004(5) 0.016(3)
O12 0.117(5) 0.097(5) 0.093(4) -0.033(4) -0.020(4) -0.010(4)
O21 0.104(5) 0.237(10) 0.069(4) 0.051(5) 0.020(4) 0.034(6)
O22 0.086(4) 0.171(7) 0.084(4) -0.037(4) -0.032(4) 0.031(4)
O31 0.058(3) 0.075(3) 0.061(3) 0.008(2) -0.012(2) -0.005(2)
O32 0.117(5) 0.062(3) 0.076(4) -0.011(3) -0.018(3) 0.030(3)
C11 0.151(13) 0.087(10) 0.377(27) -0.027(12) -0.045(15) 0.046(9)
C12 0.177(14) 0.134(13) 0.292(21) -0.014(13) 0.005(14) 0.089(11)
C13 0.165(12) 0.145(12) 0.147(12) -0.031(9) -0.076(10) 0.030(9)
C14 0.223(17) 0.219(17) 0.120(11) -0.010(10) -0.068(11) -0.041(14)
C21 0.168(18) 0.409(37) 0.515(51) -0.364(38) 0.106(25) -0.127(21)
C22 0.270(30) 0.560(53) 0.145(17) 0.064(24) -0.040(17) -0.259(37)
C23 0.093(7) 0.140(10) 0.104(8) -0.019(7) -0.013(6) -0.011(7)
C24 0.186(13) 0.170(12) 0.078(7) -0.030(7) -0.036(8) -0.022(10)
C31 0.068(5) 0.078(6) 0.062(5) 0.007(4) -0.017(4) -0.003(4)
C32 0.138(9) 0.078(6) 0.086(6) 0.018(5) -0.013(6) -0.012(6)
C33 0.126(10) 0.124(10) 0.133(11) -0.013(8) 0.014(8) 0.032(8)
C34 0.191(13) 0.095(8) 0.102(8) -0.027(6) -0.021(8) -0.030(8)
C41 0.059(4) 0.059(5) 0.090(6) 0.017(4) -0.004(4) 0.000(4)
C42 0.083(6) 0.064(5) 0.101(7) 0.031(5) -0.002(5) 0.014(4)
C43 0.078(6) 0.094(7) 0.126(8) 0.047(6) -0.009(6) 0.025(5)
C44 0.055(5) 0.118(8) 0.118(8) 0.044(6) -0.007(5) 0.021(5)
C45 0.041(4) 0.079(5) 0.076(5) 0.018(4) -0.002(3) 0.005(4)
C61 0.048(4) 0.049(4) 0.063(4) -0.005(3) -0.008(3) -0.007(3)
C62 0.048(4) 0.066(5) 0.075(5) -0.010(4) 0.007(4) -0.005(3)
C63 0.086(6) 0.066(5) 0.065(5) -0.014(4) 0.023(4) -0.019(4)
C64 0.085(6) 0.067(5) 0.043(4) -0.004(3) -0.008(4) -0.007(4)
C65 0.060(4) 0.054(4) 0.044(4) -0.006(3) -0.008(3) -0.001(3)
C71 0.059(4) 0.078(5) 0.053(4) -0.014(4) -0.013(3) 0.007(4)
C72 0.081(6) 0.081(6) 0.071(5) -0.028(4) -0.030(4) 0.005(4)
C73 0.086(6) 0.078(6) 0.089(6) -0.022(5) -0.039(5) -0.010(5)
C74 0.051(4) 0.087(6) 0.082(5) -0.012(4) -0.030(4) -0.008(4)
C75 0.051(4) 0.076(5) 0.052(4) -0.006(3) -0.018(3) 0.006(4)
N1 0.051(3) 0.048(3) 0.064(4) 0.005(3) -0.003(3) 0.006(3)
N2 0.044(3) 0.065(4) 0.044(3) -0.011(3) -0.009(2) 0.006(3)
N3 0.044(3) 0.041(3) 0.046(3) 0.000(2) -0.005(2) -0.003(2)

loop_
_atom_site_label
_atom_site_type_symbol
_atom_site_fract_x
_atom_site_fract_y
_atom_site_fract_z
_atom_site_U_iso_or_equiv
_atom_site_thermal_displace_type
_atom_site_occupancy
_atom_site_calc_flag
_atom_site_refinement_flags
_atom_site_disorder_group
Sn Sn 0.15837(4) 0.70991(3) 0.22508(3) 0.05249(15) Uani 1 d . .
Mo1 Mo -0.18455(5) 0.79507(4) 0.26422(3) 0.0434(2) Uani 1 d . .
Mo2 Mo -0.16529(5) 0.68968(4) 0.14488(3) 0.0453(2) Uani 1 d . .
Mo3 Mo -0.15507(5) 0.60782(4) 0.28971(3) 0.03988(15) Uani 1 d . .
Cl1 Cl 0.2845(2) 0.7204(2) 0.10299(12) 0.0817(6) Uani 1 d . .
Cl2 Cl 0.3000(2) 0.5886(2) 0.29329(13) 0.0863(6) Uani 1 d . .
Cl3 Cl 0.2419(2) 0.8435(2) 0.27518(14) 0.0943(7) Uani 1 d . .
S1 S -0.03934(15) 0.81328(12) 0.15823(10) 0.0529(4) Uani 1 d . .
S2 S -0.02717(14) 0.70940(12) 0.33928(9) 0.0463(4) Uani 1 d . .
S3 S -0.00215(14) 0.58090(12) 0.18961(9) 0.0487(4) Uani 1 d . .
S11 S -0.1022(2) 0.94610(13) 0.31187(13) 0.0690(5) Uani 1 d . .
S12 S -0.3391(2) 0.83456(13) 0.38009(11) 0.0610(5) Uani 1 d . .
S21 S -0.0525(2) 0.6769(2) 0.00701(11) 0.0723(6) Uani 1 d . .
S22 S -0.3198(2) 0.7888(2) 0.04828(11) 0.0688(5) Uani 1 d . .
S31 S -0.0245(2) 0.46978(12) 0.37125(11) 0.0565(4) Uani 1 d . .
S32 S -0.2789(2) 0.46127(12) 0.27929(10) 0.0527(4) Uani 1 d . .
P1 P -0.2485(2) 0.95006(14) 0.38730(13) 0.0680(5) Uani 1 d . .
P2 P -0.2063(2) 0.7482(2) -0.03876(12) 0.0827(7) Uani 1 d . .
P3 P -0.1589(2) 0.38753(12) 0.35287(11) 0.0538(4) Uani 1 d . .
O O -0.2947(3) 0.6947(3) 0.2361(2) 0.0422(9) Uani 1 d . .
O11 O -0.3308(7) 1.0473(4) 0.3688(5) 0.118(3) Uani 1 d . .
O12 O -0.2175(6) 0.9616(5) 0.4747(4) 0.100(2) Uani 1 d . .
O21 O -0.1815(7) 0.8296(8) -0.1043(4) 0.145(4) Uani 1 d . .
O22 O -0.2829(6) 0.6826(6) -0.0897(4) 0.114(2) Uani 1 d . .
O31 O -0.2343(4) 0.3529(4) 0.4313(3) 0.0652(13) Uani 1 d . .
O32 O -0.1066(6) 0.2885(4) 0.3239(3) 0.087(2) Uani 1 d . .
C11 C -0.4437(14) 1.0730(9) 0.3816(13) 0.207(8) Uani 1 d . .
H11A H -0.4601(14) 1.0635(9) 0.4386(13) 0.249 Uiso 1 calc R .
H11B H -0.4916(14) 1.0290(9) 0.3580(13) 0.249 Uiso 1 calc R .
C12 C -0.4937(14) 1.1679(10) 0.3555(11) 0.209(8) Uani 1 d . .
H12A H -0.5812(14) 1.1756(10) 0.3706(11) 0.313 Uiso 1 calc R .
H12B H -0.4832(14) 1.1786(10) 0.2988(11) 0.313 Uiso 1 calc R .
H12C H -0.4505(14) 1.2136(10) 0.3796(11) 0.313 Uiso 1 calc R .
C13 C -0.1466(13) 0.8894(10) 0.5201(8) 0.152(5) Uani 1 d . .
H13A H -0.0616(13) 0.8838(10) 0.4977(8) 0.182 Uiso 1 calc R .
H13B H -0.1813(13) 0.8286(10) 0.5175(8) 0.182 Uiso 1 calc R .
C14 C -0.1439(15) 0.9084(12) 0.6031(8) 0.184(7) Uani 1 d . .
H14A H -0.0941(15) 0.8571(12) 0.6318(8) 0.276 Uiso 1 calc R .
H14B H -0.2276(15) 0.9125(12) 0.6260(8) 0.276 Uiso 1 calc R .
H14C H -0.1083(15) 0.9681(12) 0.6060(8) 0.276 Uiso 1 calc R .
C21 C -0.1096(23) 0.9122(21) -0.1020(19) 0.339(23) Uani 1 d . .
H21A H -0.0250(23) 0.8865(21) -0.0896(19) 0.407 Uiso 1 calc R .
H21B H -0.1051(23) 0.9432(21) -0.1559(19) 0.407 Uiso 1 calc R .
C22 C -0.1364(23) 0.9731(22) -0.0611(12) 0.317(20) Uani 1 d . .
H22A H -0.0750(23) 1.0189(22) -0.0683(12) 0.475 Uiso 1 calc R .
H22B H -0.1394(23) 0.9460(22) -0.0067(12) 0.475 Uiso 1 calc R .
H22C H -0.2170(23) 1.0045(22) -0.0744(12) 0.475 Uiso 1 calc R .
C23 C -0.2256(10) 0.6296(9) -0.1482(6) 0.112(3) Uani 1 d . .
H23A H -0.2359(10) 0.5620(9) -0.1341(6) 0.134 Uiso 1 calc R .
H23B H -0.1367(10) 0.6374(9) -0.1516(6) 0.134 Uiso 1 calc R .
C24 C -0.2780(12) 0.6598(9) -0.2238(6) 0.142(5) Uani 1 d . .
H24A H -0.2366(12) 0.6222(9) -0.2632(6) 0.213 Uiso 1 calc R .
H24B H -0.2668(12) 0.7266(9) -0.2381(6) 0.213 Uiso 1 calc R .
H24C H -0.3657(12) 0.6510(9) -0.2207(6) 0.213 Uiso 1 calc R .
C31 C -0.1677(7) 0.3003(6) 0.4981(4) 0.070(2) Uani 1 d . .
H31A H -0.1877(7) 0.3327(6) 0.5456(4) 0.084 Uiso 1 calc R .
H31B H -0.0781(7) 0.2994(6) 0.4869(4) 0.084 Uiso 1 calc R .
C32 C -0.2033(10) 0.2009(6) 0.5116(5) 0.102(3) Uani 1 d . .
H32A H -0.1589(10) 0.1673(6) 0.5555(5) 0.153 Uiso 1 calc R .
H32B H -0.1825(10) 0.1687(6) 0.4647(5) 0.153 Uiso 1 calc R .
H32C H -0.2918(10) 0.2019(6) 0.5235(5) 0.153 Uiso 1 calc R .
C33 C -0.0733(12) 0.2745(9) 0.2446(7) 0.131(4) Uani 1 d . .
H33A H 0.0087(12) 0.2391(9) 0.2429(7) 0.157 Uiso 1 calc R .
H33B H -0.0659(12) 0.3370(9) 0.2152(7) 0.157 Uiso 1 calc R .
C34 C -0.1579(13) 0.2243(8) 0.2044(6) 0.127(4) Uani 1 d . .
H34A H -0.1270(13) 0.2185(8) 0.1507(6) 0.190 Uiso 1 calc R .
H34B H -0.2391(13) 0.2596(8) 0.2039(6) 0.190 Uiso 1 calc R .
H34C H -0.1642(13) 0.1614(8) 0.2316(6) 0.190 Uiso 1 calc R .
C41 C -0.2845(7) 0.9845(5) 0.1536(5) 0.071(2) Uani 1 d . .
H41A H -0.2002(7) 0.9947(5) 0.1531(5) 0.085 Uiso 1 calc R .
C42 C -0.3641(8) 1.0503(6) 0.1100(5) 0.087(3) Uani 1 d . .
H42A H -0.3339(8) 1.1036(6) 0.0807(5) 0.104 Uiso 1 calc R .
C43 C -0.4880(9) 1.0357(7) 0.1108(6) 0.105(3) Uani 1 d . .
H43A H -0.5441(9) 1.0787(7) 0.0820(6) 0.126 Uiso 1 calc R .
C44 C -0.5279(8) 0.9559(7) 0.1552(6) 0.102(3) Uani 1 d . .
H44A H -0.6119(8) 0.9446(7) 0.1570(6) 0.123 Uiso 1 calc R .
C45 C -0.4448(6) 0.8939(6) 0.1962(4) 0.068(2) Uani 1 d . .
H45A H -0.4739(6) 0.8400(6) 0.2252(4) 0.081 Uiso 1 calc R .
C61 C -0.4071(6) 0.6178(4) 0.3977(4) 0.053(2) Uani 1 d . .
H61A H -0.4404(6) 0.6216(4) 0.3477(4) 0.064 Uiso 1 calc R .
C62 C -0.4877(7) 0.6197(5) 0.4620(5) 0.063(2) Uani 1 d . .
H62A H -0.5737(7) 0.6264(5) 0.4561(5) 0.076 Uiso 1 calc R .
C63 C -0.4387(8) 0.6115(5) 0.5367(5) 0.072(2) Uani 1 d . .
H63A H -0.4911(8) 0.6098(5) 0.5821(5) 0.086 Uiso 1 calc R .
C64 C -0.3110(8) 0.6058(5) 0.5424(4) 0.065(2) Uani 1 d . .
H64A H -0.2760(8) 0.6025(5) 0.5919(4) 0.078 Uiso 1 calc R .
C65 C -0.2363(6) 0.6049(5) 0.4750(4) 0.053(2) Uani 1 d . .
H65A H -0.1500(6) 0.6002(5) 0.4797(4) 0.063 Uiso 1 calc R .
C71 C -0.2197(7) 0.4933(5) 0.0775(4) 0.063(2) Uani 1 d . .
H71A H -0.1335(7) 0.4889(5) 0.0676(4) 0.076 Uiso 1 calc R .
C72 C -0.2858(8) 0.4199(6) 0.0591(5) 0.076(2) Uani 1 d . .
H72A H -0.2446(8) 0.3670(6) 0.0371(5) 0.091 Uiso 1 calc R .
C73 C -0.4119(8) 0.4254(6) 0.0734(5) 0.082(2) Uani 1 d . .
H73A H -0.4581(8) 0.3770(6) 0.0603(5) 0.099 Uiso 1 calc R .
C74 C -0.4700(7) 0.5033(6) 0.1072(5) 0.072(2) Uani 1 d . .
H74A H -0.5557(7) 0.5074(6) 0.1190(5) 0.087 Uiso 1 calc R .
C75 C -0.4002(6) 0.5752(5) 0.1236(4) 0.060(2) Uani 1 d . .
H75A H -0.4407(6) 0.6286(5) 0.1452(4) 0.072 Uiso 1 calc R .
N1 N -0.3234(5) 0.9061(4) 0.1971(3) 0.0558(14) Uani 1 d . .
N2 N -0.2757(5) 0.5714(4) 0.1096(3) 0.0511(13) Uani 1 d . .
N3 N -0.2820(4) 0.6108(3) 0.4021(3) 0.0440(12) Uani 1 d . .

loop_
_atom_type_symbol
_atom_type_description
_atom_type_scat_dispersion_real
_atom_type_scat_dispersion_imag
_atom_type_scat_source
C C 0.0033 0.0016 'International Tables Vol C Tables 4.2.6.8 and 6.1.1.4'
H H 0.0000 0.0000 'International Tables Vol C Tables 4.2.6.8 and 6.1.1.4'
N N 0.0061 0.0033 'International Tables Vol C Tables 4.2.6.8 and 6.1.1.4'
O O 0.0106 0.0060 'International Tables Vol C Tables 4.2.6.8 and 6.1.1.4'
P P 0.1023 0.0942 'International Tables Vol C Tables 4.2.6.8 and 6.1.1.4'
S S 0.1246 0.1234 'International Tables Vol C Tables 4.2.6.8 and 6.1.1.4'
Cl Cl 0.1484 0.1585 'International Tables Vol C Tables 4.2.6.8 and 6.1.1.4'
Mo Mo -1.6832 0.6857 'International Tables Vol C Tables 4.2.6.8 and 6.1.1.4'
Sn Sn -0.6537 1.4246 'International Tables Vol C Tables 4.2.6.8 and 6.1.1.4'

loop_
_geom_angle_atom_site_label_1
_geom_angle_atom_site_label_2
_geom_angle_atom_site_label_3
_geom_angle
_geom_angle_site_symmetry_1
_geom_angle_site_symmetry_3
_geom_angle_publ_flag
Cl3 Sn Cl1 94.26(8) . . ?
Cl3 Sn Cl2 95.23(9) . . ?
Cl1 Sn Cl2 94.67(8) . . ?
Cl3 Sn S1 95.66(8) . . ?
Cl1 Sn S1 93.08(6) . . ?
Cl2 Sn S1 166.12(7) . . ?
Cl3 Sn S2 91.25(6) . . ?
Cl1 Sn S2 166.77(6) . . ?
Cl2 Sn S2 96.80(7) . . ?
S1 Sn S2 74.38(5) . . ?
Cl3 Sn S3 162.59(7) . . ?
Cl1 Sn S3 99.58(6) . . ?
Cl2 Sn S3 94.12(7) . . ?
S1 Sn S3 73.22(5) . . ?
S2 Sn S3 73.07(5) . . ?
O Mo1 N1 86.0(2) . . ?
O Mo1 S1 105.61(12) . . ?
N1 Mo1 S1 89.64(14) . . ?
O Mo1 S2 105.26(11) . . ?
N1 Mo1 S2 168.66(15) . . ?
S1 Mo1 S2 88.79(6) . . ?
O Mo1 S12 89.79(12) . . ?
N1 Mo1 S12 80.48(14) . . ?
S1 Mo1 S12 161.14(6) . . ?
S2 Mo1 S12 97.74(6) . . ?
O Mo1 S11 164.35(12) . . ?
N1 Mo1 S11 83.60(15) . . ?
S1 Mo1 S11 86.00(7) . . ?
S2 Mo1 S11 85.09(6) . . ?
S12 Mo1 S11 77.01(6) . . ?
O Mo1 Mo3 49.97(10) . . ?
N1 Mo1 Mo3 135.77(14) . . ?
S1 Mo1 Mo3 97.87(5) . . ?
S2 Mo1 Mo3 55.56(4) . . ?
S12 Mo1 Mo3 100.42(4) . . ?
S11 Mo1 Mo3 140.17(5) . . ?
O Mo1 Mo2 49.85(11) . . ?
N1 Mo1 Mo2 90.81(14) . . ?
S1 Mo1 Mo2 56.03(5) . . ?
S2 Mo1 Mo2 97.60(4) . . ?
S12 Mo1 Mo2 139.38(5) . . ?
S11 Mo1 Mo2 141.72(5) . . ?
Mo3 Mo1 Mo2 59.73(2) . . ?
O Mo2 N2 83.8(2) . . ?
O Mo2 S3 106.25(11) . . ?
N2 Mo2 S3 92.57(13) . . ?
O Mo2 S1 105.44(12) . . ?
N2 Mo2 S1 170.11(14) . . ?
S3 Mo2 S1 88.31(6) . . ?
O Mo2 S21 164.43(11) . . ?
N2 Mo2 S21 84.16(14) . . ?
S3 Mo2 S21 84.09(6) . . ?
S1 Mo2 S21 86.14(7) . . ?
O Mo2 S22 91.33(11) . . ?
N2 Mo2 S22 79.37(14) . . ?
S3 Mo2 S22 159.85(6) . . ?
S1 Mo2 S22 96.56(7) . . ?
S21 Mo2 S22 76.78(6) . . ?
O Mo2 Mo3 50.15(10) . . ?
N2 Mo2 Mo3 90.74(13) . . ?
S3 Mo2 Mo3 56.32(4) . . ?
S1 Mo2 Mo3 97.92(4) . . ?
S21 Mo2 Mo3 139.86(5) . . ?
S22 Mo2 Mo3 141.25(5) . . ?
O Mo2 Mo1 49.95(11) . . ?
N2 Mo2 Mo1 133.68(13) . . ?
S3 Mo2 Mo1 98.02(4) . . ?
S1 Mo2 Mo1 55.76(4) . . ?
S21 Mo2 Mo1 141.60(6) . . ?
S22 Mo2 Mo1 100.88(5) . . ?
Mo3 Mo2 Mo1 60.06(2) . . ?
O Mo3 N3 85.6(2) . . ?
O Mo3 S2 105.83(12) . . ?
N3 Mo3 S2 90.42(13) . . ?
O Mo3 S3 105.51(11) . . ?
N3 Mo3 S3 168.74(12) . . ?
S2 Mo3 S3 88.53(6) . . ?
O Mo3 S32 89.65(11) . . ?
N3 Mo3 S32 78.91(13) . . ?
S2 Mo3 S32 160.56(6) . . ?
S3 Mo3 S32 98.75(6) . . ?
O Mo3 S31 164.91(12) . . ?
N3 Mo3 S31 84.63(12) . . ?
S2 Mo3 S31 85.70(6) . . ?
S3 Mo3 S31 84.12(6) . . ?
S32 Mo3 S31 77.23(5) . . ?
O Mo3 Mo2 50.09(11) . . ?
N3 Mo3 Mo2 135.55(12) . . ?
S2 Mo3 Mo2 98.33(4) . . ?
S3 Mo3 Mo2 55.63(4) . . ?
S32 Mo3 Mo2 100.66(4) . . ?
S31 Mo3 Mo2 139.22(5) . . ?
O Mo3 Mo1 50.01(11) . . ?
N3 Mo3 Mo1 91.05(12) . . ?
S2 Mo3 Mo1 56.09(4) . . ?
S3 Mo3 Mo1 97.65(5) . . ?
S32 Mo3 Mo1 139.29(4) . . ?
S31 Mo3 Mo1 141.56(5) . . ?
Mo2 Mo3 Mo1 60.21(2) . . ?
Mo1 S1 Mo2 68.20(5) . . ?
Mo1 S1 Sn 98.66(6) . . ?
Mo2 S1 Sn 99.63(6) . . ?
Mo3 S2 Mo1 68.35(4) . . ?
Mo3 S2 Sn 99.77(6) . . ?
Mo1 S2 Sn 98.02(6) . . ?
Mo2 S3 Mo3 68.05(5) . . ?
Mo2 S3 Sn 98.42(6) . . ?
Mo3 S3 Sn 98.19(6) . . ?
P1 S11 Mo1 86.91(9) . . ?
P1 S12 Mo1 87.10(9) . . ?
P2 S21 Mo2 86.58(9) . . ?
P2 S22 Mo2 87.22(9) . . ?
P3 S31 Mo3 86.32(7) . . ?
P3 S32 Mo3 86.97(8) . . ?
O12 P1 O11 98.8(4) . . ?
O12 P1 S11 114.7(3) . . ?
O11 P1 S11 108.9(3) . . ?
O12 P1 S12 112.0(3) . . ?
O11 P1 S12 113.7(3) . . ?
S11 P1 S12 108.62(12) . . ?
O21 P2 O22 98.9(5) . . ?
O21 P2 S22 114.0(4) . . ?
O22 P2 S22 106.9(3) . . ?
O21 P2 S21 114.7(3) . . ?
O22 P2 S21 112.9(3) . . ?
S22 P2 S21 108.91(11) . . ?
O32 P3 O31 100.7(3) . . ?
O32 P3 S32 112.8(2) . . ?
O31 P3 S32 108.0(2) . . ?
O32 P3 S31 112.8(3) . . ?
O31 P3 S31 113.4(2) . . ?
S32 P3 S31 108.98(10) . . ?
Mo2 O Mo3 79.76(13) . . ?
Mo2 O Mo1 80.20(14) . . ?
Mo3 O Mo1 80.02(13) . . ?
C11 O11 P1 133.2(9) . . ?
C13 O12 P1 121.4(7) . . ?
C21 O21 P2 129.5(15) . . ?
C23 O22 P2 122.5(6) . . ?
C31 O31 P3 119.8(4) . . ?
C33 O32 P3 124.1(6) . . ?
O11 C11 C12 120.4(15) . . ?
O12 C13 C14 112.5(11) . . ?
C22 C21 O21 123.7(26) . . ?
O22 C23 C24 111.1(10) . . ?
O31 C31 C32 110.4(6) . . ?
O32 C33 C34 115.9(10) . . ?
N1 C41 C42 123.0(7) . . ?
C43 C42 C41 118.7(8) . . ?
C42 C43 C44 118.4(8) . . ?
C45 C44 C43 119.9(8) . . ?
N1 C45 C44 123.3(7) . . ?
N3 C61 C62 123.7(6) . . ?
C61 C62 C63 118.4(7) . . ?
C64 C63 C62 118.8(7) . . ?
C65 C64 C63 119.3(7) . . ?
N3 C65 C64 122.8(6) . . ?
N2 C71 C72 122.2(7) . . ?
C73 C72 C71 119.5(8) . . ?
C72 C73 C74 119.1(8) . . ?
C75 C74 C73 119.3(7) . . ?
N2 C75 C74 122.6(7) . . ?
C45 N1 C41 116.6(6) . . ?
C45 N1 Mo1 121.9(4) . . ?
C41 N1 Mo1 121.4(4) . . ?
C75 N2 C71 117.3(6) . . ?
C75 N2 Mo2 120.4(5) . . ?
C71 N2 Mo2 122.2(4) . . ?
C61 N3 C65 116.9(6) . . ?
C61 N3 Mo3 120.8(4) . . ?
C65 N3 Mo3 122.3(4) . . ?

loop_
_geom_bond_atom_site_label_1
_geom_bond_atom_site_label_2
_geom_bond_distance
_geom_bond_site_symmetry_2
_geom_bond_publ_flag
Sn Cl3 2.402(2) . ?
Sn Cl1 2.413(2) . ?
Sn Cl2 2.413(2) . ?
Sn S1 2.686(2) . ?
Sn S2 2.706(2) . ?
Sn S3 2.746(2) . ?
Mo1 O 2.031(4) . ?
Mo1 N1 2.303(5) . ?
Mo1 S1 2.328(2) . ?
Mo1 S2 2.331(2) . ?
Mo1 S12 2.575(2) . ?
Mo1 S11 2.591(2) . ?
Mo1 Mo3 2.6103(7) . ?
Mo1 Mo2 2.6141(8) . ?
Mo2 O 2.028(4) . ?
Mo2 N2 2.274(5) . ?
Mo2 S3 2.315(2) . ?
Mo2 S1 2.335(2) . ?
Mo2 S21 2.591(2) . ?
Mo2 S22 2.594(2) . ?
Mo2 Mo3 2.6015(7) . ?
Mo3 O 2.030(4) . ?
Mo3 N3 2.286(5) . ?
Mo3 S2 2.316(2) . ?
Mo3 S3 2.334(2) . ?
Mo3 S32 2.580(2) . ?
Mo3 S31 2.598(2) . ?
S11 P1 1.974(3) . ?
S12 P1 1.986(3) . ?
S21 P2 1.997(3) . ?
S22 P2 1.961(3) . ?
S31 P3 1.988(2) . ?
S32 P3 1.982(2) . ?
P1 O12 1.561(6) . ?
P1 O11 1.566(6) . ?
P2 O21 1.541(8) . ?
P2 O22 1.628(7) . ?
P3 O32 1.565(5) . ?
P3 O31 1.577(5) . ?
O11 C11 1.247(14) . ?
O12 C13 1.396(12) . ?
O21 C21 1.46(2) . ?
O22 C23 1.385(11) . ?
O31 C31 1.465(8) . ?
O32 C33 1.402(12) . ?
C11 C12 1.42(2) . ?
C13 C14 1.46(2) . ?
C21 C22 1.16(3) . ?
C23 C24 1.432(13) . ?
C31 C32 1.475(11) . ?
C33 C34 1.439(14) . ?
C41 N1 1.348(8) . ?
C41 C42 1.379(10) . ?
C42 C43 1.366(12) . ?
C43 C44 1.373(12) . ?
C44 C45 1.351(10) . ?
C45 N1 1.333(8) . ?
C61 N3 1.343(8) . ?
C61 C62 1.358(9) . ?
C62 C63 1.384(10) . ?
C63 C64 1.374(10) . ?
C64 C65 1.362(9) . ?
C65 N3 1.344(7) . ?
C71 N2 1.351(8) . ?
C71 C72 1.374(10) . ?
C72 C73 1.361(11) . ?
C73 C74 1.370(11) . ?
C74 C75 1.371(10) . ?
C75 N2 1.343(8) . ?
